data_3000133
loop_
_publ_author_name
'Roszak Kinga'
'Katrusiak, Andrzej'

_publ_section_title
;
 ?
;
_journal_name_full 'To be published in PCCP'
_chemical_formula_sum 'C20 H14'
_chemical_name_common 1,1'-binaphthyl
_chemical_name_systematic
;
1,1'-binaphthyl
;
_symmetry_space_group_name_Hall '-C 2yc'
_symmetry_space_group_name_H-M 'C 1 2/c 1'
_cell_angle_alpha 90.00
_cell_angle_beta 105.098(12)
_cell_angle_gamma 90.00
_cell_length_a 21.1362(19)
_cell_length_b 6.3427(4)
_cell_length_c 10.2203(9)
_cell_measurement_temperature 296(2)
_cell_volume 1322.8(2)
_diffrn_ambient_temperature 296(2)
_diffrn_radiation_type MoK\a
_diffrn_radiation_wavelength 0.71073
_refine_ls_goodness_of_fit_ref 1.019
_refine_ls_R_factor_all 0.0568
_refine_ls_R_factor_gt 0.0436
_refine_ls_wR_factor_gt 0.1226
_refine_ls_wR_factor_ref 0.1352
_cod_database_code 3000133
_cod_hold_until_date 2018-03-30

loop_
_atom_site_label
_atom_site_fract_x
_atom_site_fract_y
_atom_site_fract_z
? ? ? ?
